data_2227664
loop_
_publ_author_name
'Hemamalini, Madhukar'
'Fun, Hoong-Kun'

_publ_section_title
;
 2-Amino-5-bromopyridinium 6-oxo-1,6-dihydropyridine-2-carboxylate
 monohydrate
;
_journal_coeditor_code IS2585
_journal_issue 9
_journal_name_full 'Acta Crystallographica Section E'
_journal_page_first o2246
_journal_page_last o2247
_journal_paper_doi 10.1107/S1600536810030916
_journal_volume 66
_journal_year 2010
_chemical_formula_iupac 'C5 H6 Br N2 +, C6 H4 N O3 -, H2 O'
_chemical_formula_moiety 'C5 H6 Br N2 +, C6 H4 N O3 -, H2 O'
_chemical_formula_sum 'C11 H12 Br N3 O4'
_chemical_formula_weight 330.15
_chemical_name_systematic
;
2-Amino-5-bromopyridinium 6-oxo-1,6-dihydropyridine-2-carboxylate monohydrate
;
_space_group_IT_number 19
_symmetry_cell_setting orthorhombic
_symmetry_space_group_name_Hall 'P 2ac 2ab'
_symmetry_space_group_name_H-M 'P 21 21 21'
_atom_sites_solution_hydrogens geom
_atom_sites_solution_primary direct
_atom_sites_solution_secondary difmap
_audit_creation_method SHELXL-97
_cell_angle_alpha 90.00
_cell_angle_beta 90.00
_cell_angle_gamma 90.00
_cell_formula_units_Z 4
_cell_length_a 3.86160(10)
_cell_length_b 15.8227(2)
_cell_length_c 20.8961(3)
_cell_measurement_reflns_used 4297
_cell_measurement_temperature 296(2)
_cell_measurement_theta_max 27.47
_cell_measurement_theta_min 2.57
_cell_volume 1276.77(4)
_computing_cell_refinement 'SAINT (Bruker, 2009)'
_computing_data_collection 'APEX2 (Bruker, 2009)'
_computing_data_reduction 'SAINT (Bruker, 2009)'
_computing_molecular_graphics 'SHELXTL (Sheldrick, 2008)'
_computing_publication_material 'SHELXTL (Sheldrick, 2008) and PLATON (Spek, 2009)'
_computing_structure_refinement 'SHELXTL (Sheldrick, 2008)'
_computing_structure_solution 'SHELXTL (Sheldrick, 2008)'
_diffrn_ambient_temperature 296(2)
_diffrn_measured_fraction_theta_full 0.997
_diffrn_measured_fraction_theta_max 0.997
_diffrn_measurement_device_type
;
Bruker SMART APEXII CCD area-detector diffractometer
;
_diffrn_measurement_method '\f and \w scans'
_diffrn_radiation_monochromator graphite
_diffrn_radiation_source 'fine-focus sealed tube'
_diffrn_radiation_type MoK\a
_diffrn_radiation_wavelength 0.71073
_diffrn_reflns_av_R_equivalents 0.0220
_diffrn_reflns_av_sigmaI/netI 0.0467
_diffrn_reflns_limit_h_max 5
_diffrn_reflns_limit_h_min -5
_diffrn_reflns_limit_k_max 19
_diffrn_reflns_limit_k_min -22
_diffrn_reflns_limit_l_max 29
_diffrn_reflns_limit_l_min -20
_diffrn_reflns_number 8884
_diffrn_reflns_theta_full 30.11
_diffrn_reflns_theta_max 30.11
_diffrn_reflns_theta_min 1.61
_diffrn_standards_number 0
_exptl_absorpt_coefficient_mu 3.234
_exptl_absorpt_correction_T_max 0.6937
_exptl_absorpt_correction_T_min 0.3999
_exptl_absorpt_correction_type multi-scan
_exptl_absorpt_process_details '(SADABS; Bruker, 2009)'
_exptl_crystal_colour colourless
_exptl_crystal_density_diffrn 1.718
_exptl_crystal_density_method 'not measured'
_exptl_crystal_description block
_exptl_crystal_F_000 664
_exptl_crystal_size_max 0.35
_exptl_crystal_size_mid 0.18
_exptl_crystal_size_min 0.12
_refine_diff_density_max 0.365
_refine_diff_density_min -0.323
_refine_ls_abs_structure_details 'Flack (1983), 1482 Friedel pairs'
_refine_ls_abs_structure_Flack 0.011(12)
_refine_ls_extinction_method none
_refine_ls_goodness_of_fit_ref 1.089
_refine_ls_hydrogen_treatment constr
_refine_ls_matrix_type full
_refine_ls_number_parameters 172
_refine_ls_number_reflns 3718
_refine_ls_number_restraints 3
_refine_ls_restrained_S_all 1.089
_refine_ls_R_factor_all 0.0423
_refine_ls_R_factor_gt 0.0314
_refine_ls_shift/su_max 0.001
_refine_ls_shift/su_mean 0.000
_refine_ls_structure_factor_coef Fsqd
_refine_ls_weighting_details 'calc w=1/[\s^2^(Fo^2^)+(0.0360P)^2^+0.5546P] where P=(Fo^2^+2Fc^2^)/3'
_refine_ls_weighting_scheme calc
_refine_ls_wR_factor_gt 0.0750
_refine_ls_wR_factor_ref 0.0971
_reflns_number_gt 3105
_reflns_number_total 3718
_reflns_threshold_expression I>2\s(I)
_cod_data_source_file is2585.cif
_cod_data_source_block I
_cod_database_code 2227664
_cod_database_fobs_code 2227664

loop_
_symmetry_equiv_pos_as_xyz
'x, y, z'
'-x+1/2, -y, z+1/2'
'-x, y+1/2, -z+1/2'
'x+1/2, -y+1/2, -z'

loop_
_atom_site_type_symbol
_atom_site_label
_atom_site_fract_x
_atom_site_fract_y
_atom_site_fract_z
_atom_site_U_iso_or_equiv
_atom_site_adp_type
_atom_site_calc_flag
_atom_site_refinement_flags
_atom_site_occupancy
_atom_site_disorder_assembly
_atom_site_disorder_group
Br Br1 0.68523(9) 0.02155(2) 0.832419(15) 0.04315(11) Uani d . 1 . .
N N1 0.9529(7) 0.01356(17) 1.02199(12) 0.0358(5) Uani d . 1 . .
H H1B 1.0573 -0.0221 1.0463 0.043 Uiso calc R 1 . .
N N2 0.8795(10) 0.09857(18) 1.10959(13) 0.0490(8) Uani d . 1 . .
H H2A 0.9800 0.0609 1.1327 0.059 Uiso calc R 1 . .
H H2B 0.8067 0.1446 1.1268 0.059 Uiso calc R 1 . .
C C1 0.9123(9) -0.00566(19) 0.95935(15) 0.0357(7) Uani d . 1 . .
H H1A 0.9939 -0.0570 0.9437 0.043 Uiso calc R 1 . .
C C2 0.7526(7) 0.04972(19) 0.91899(14) 0.0347(7) Uani d . 1 . .
C C3 0.6342(9) 0.1270(2) 0.94344(16) 0.0408(7) Uani d . 1 . .
H H3A 0.5271 0.1657 0.9164 0.049 Uiso calc R 1 . .
C C4 0.6750(10) 0.14591(18) 1.00655(15) 0.0384(7) Uani d . 1 . .
H H4A 0.5981 0.1974 1.0227 0.046 Uiso calc R 1 . .
C C5 0.8371(10) 0.08579(19) 1.04763(14) 0.0363(6) Uani d . 1 . .
O O1 0.1449(9) 0.24380(15) 0.84486(11) 0.0517(7) Uani d . 1 . .
O O2 0.1646(8) 0.08864(15) 0.59255(11) 0.0525(6) Uani d . 1 . .
O O3 0.3456(8) 0.03807(15) 0.68650(11) 0.0529(7) Uani d . 1 . .
N N3 0.1458(8) 0.17784(15) 0.74829(11) 0.0337(5) Uani d . 1 . .
H H3B 0.2465 0.1354 0.7660 0.040 Uiso calc R 1 . .
C C6 0.0674(9) 0.24462(19) 0.78634(16) 0.0374(7) Uani d . 1 . .
C C7 -0.0997(9) 0.3135(2) 0.75378(17) 0.0427(8) Uani d . 1 . .
H H7A -0.1583 0.3621 0.7764 0.051 Uiso calc R 1 . .
C C8 -0.1722(11) 0.3084(2) 0.69074(17) 0.0438(7) Uani d . 1 . .
H H8A -0.2841 0.3532 0.6708 0.053 Uiso calc R 1 . .
C C9 -0.0818(10) 0.2363(2) 0.65430(15) 0.0398(7) Uani d . 1 . .
H H9A -0.1321 0.2333 0.6108 0.048 Uiso calc R 1 . .
C C10 0.0787(9) 0.1721(2) 0.68434(14) 0.0351(7) Uani d . 1 . .
C C11 0.2065(10) 0.09186(19) 0.65253(14) 0.0378(7) Uani d . 1 . .
O O1W 0.5862(19) 0.3110(3) 0.51273(19) 0.133(2) Uani d D 1 . .
H H1W 0.4451 0.3496 0.4906 0.159 Uiso d RD 1 . .
H H2W 0.7111 0.2778 0.4832 0.159 Uiso d RD 1 . .

loop_
_atom_site_aniso_label
_atom_site_aniso_U_11
_atom_site_aniso_U_22
_atom_site_aniso_U_33
_atom_site_aniso_U_12
_atom_site_aniso_U_13
_atom_site_aniso_U_23
Br1 0.04628(18) 0.04800(18) 0.03519(15) -0.00207(15) -0.00408(15) -0.00074(15)
N1 0.0457(14) 0.0297(12) 0.0319(11) 0.0062(12) -0.0001(11) 0.0035(11)
N2 0.076(2) 0.0353(13) 0.0355(13) 0.0094(15) -0.0032(15) 0.0006(12)
C1 0.0412(16) 0.0307(15) 0.0353(14) 0.0010(12) 0.0025(13) -0.0024(12)
C2 0.0359(19) 0.0369(14) 0.0312(13) -0.0034(12) 0.0007(12) -0.0003(12)
C3 0.0340(18) 0.0442(17) 0.0443(16) 0.0034(14) -0.0016(15) 0.0061(14)
C4 0.0444(16) 0.0276(13) 0.0432(16) 0.0049(14) 0.0015(17) 0.0124(12)
C5 0.0387(16) 0.0338(14) 0.0365(14) 0.0010(14) 0.0007(15) -0.0001(12)
O1 0.0781(19) 0.0436(13) 0.0334(11) -0.0015(14) -0.0032(13) -0.0099(10)
O2 0.0727(17) 0.0530(13) 0.0318(10) 0.0202(14) -0.0018(13) -0.0070(10)
O3 0.0790(19) 0.0410(13) 0.0388(11) 0.0190(13) -0.0049(13) -0.0051(10)
N3 0.0465(15) 0.0257(11) 0.0288(11) 0.0039(11) -0.0007(12) 0.0035(9)
C6 0.0464(18) 0.0300(15) 0.0357(15) -0.0040(13) 0.0034(14) -0.0069(13)
C7 0.044(2) 0.0346(16) 0.0492(18) 0.0092(14) 0.0090(16) -0.0031(14)
C8 0.0439(18) 0.0401(16) 0.0475(17) 0.0097(17) 0.0011(17) 0.0005(14)
C9 0.0464(18) 0.0403(17) 0.0327(15) 0.0047(14) 0.0000(13) 0.0055(13)
C10 0.0374(16) 0.0370(15) 0.0308(14) 0.0004(13) 0.0030(12) -0.0009(12)
C11 0.0475(18) 0.0330(14) 0.0329(14) 0.0045(14) 0.0000(14) -0.0007(11)
O1W 0.216(7) 0.109(3) 0.074(2) -0.002(4) -0.033(4) 0.026(2)

loop_
_atom_type_symbol
_atom_type_description
_atom_type_scat_dispersion_real
_atom_type_scat_dispersion_imag
_atom_type_scat_source
C C 0.0033 0.0016 'International Tables Vol C Tables 4.2.6.8 and 6.1.1.4'
H H 0.0000 0.0000 'International Tables Vol C Tables 4.2.6.8 and 6.1.1.4'
N N 0.0061 0.0033 'International Tables Vol C Tables 4.2.6.8 and 6.1.1.4'
O O 0.0106 0.0060 'International Tables Vol C Tables 4.2.6.8 and 6.1.1.4'
Br Br -0.2901 2.4595 'International Tables Vol C Tables 4.2.6.8 and 6.1.1.4'

loop_
_geom_angle_atom_site_label_1
_geom_angle_atom_site_label_2
_geom_angle_atom_site_label_3
_geom_angle_site_symmetry_1
_geom_angle_site_symmetry_3
_geom_angle
_geom_angle_publ_flag
C5 N1 C1 . . 122.7(3) ?
C5 N1 H1B . . 118.6 ?
C1 N1 H1B . . 118.6 ?
C5 N2 H2A . . 120.0 ?
C5 N2 H2B . . 120.0 ?
H2A N2 H2B . . 120.0 ?
N1 C1 C2 . . 120.4(3) ?
N1 C1 H1A . . 119.8 ?
C2 C1 H1A . . 119.8 ?
C1 C2 C3 . . 118.9(3) ?
C1 C2 Br1 . . 120.3(2) ?
C3 C2 Br1 . . 120.8(2) ?
C4 C3 C2 . . 120.4(3) ?
C4 C3 H3A . . 119.8 ?
C2 C3 H3A . . 119.8 ?
C3 C4 C5 . . 119.2(3) ?
C3 C4 H4A . . 120.4 ?
C5 C4 H4A . . 120.4 ?
N2 C5 N1 . . 118.8(3) ?
N2 C5 C4 . . 122.9(3) ?
N1 C5 C4 . . 118.4(3) ?
C6 N3 C10 . . 125.7(3) ?
C6 N3 H3B . . 117.2 ?
C10 N3 H3B . . 117.2 ?
O1 C6 N3 . . 120.5(3) ?
O1 C6 C7 . . 125.0(3) ?
N3 C6 C7 . . 114.4(3) ?
C8 C7 C6 . . 120.6(3) ?
C8 C7 H7A . . 119.7 ?
C6 C7 H7A . . 119.7 ?
C7 C8 C9 . . 121.5(3) ?
C7 C8 H8A . . 119.2 ?
C9 C8 H8A . . 119.2 ?
C10 C9 C8 . . 118.1(3) ?
C10 C9 H9A . . 121.0 ?
C8 C9 H9A . . 121.0 ?
C9 C10 N3 . . 119.7(3) ?
C9 C10 C11 . . 125.3(3) ?
N3 C10 C11 . . 115.0(3) ?
O3 C11 O2 . . 126.8(3) ?
O3 C11 C10 . . 117.9(3) ?
O2 C11 C10 . . 115.3(3) ?
H1W O1W H2W . . 109.7 ?

loop_
_geom_bond_atom_site_label_1
_geom_bond_atom_site_label_2
_geom_bond_site_symmetry_2
_geom_bond_distance
_geom_bond_publ_flag
Br1 C2 . 1.881(3) ?
N1 C5 . 1.339(4) ?
N1 C1 . 1.353(4) ?
N1 H1B . 0.8600 ?
N2 C5 . 1.321(4) ?
N2 H2A . 0.8600 ?
N2 H2B . 0.8600 ?
C1 C2 . 1.364(4) ?
C1 H1A . 0.9300 ?
C2 C3 . 1.402(5) ?
C3 C4 . 1.361(5) ?
C3 H3A . 0.9300 ?
C4 C5 . 1.426(4) ?
C4 H4A . 0.9300 ?
O1 C6 . 1.259(4) ?
O2 C11 . 1.265(4) ?
O3 C11 . 1.231(4) ?
N3 C6 . 1.356(4) ?
N3 C10 . 1.364(4) ?
N3 H3B . 0.8600 ?
C6 C7 . 1.438(5) ?
C7 C8 . 1.349(5) ?
C7 H7A . 0.9300 ?
C8 C9 . 1.415(5) ?
C8 H8A . 0.9300 ?
C9 C10 . 1.345(5) ?
C9 H9A . 0.9300 ?
C10 C11 . 1.516(4) ?
O1W H1W . 0.9404 ?
O1W H2W . 0.9428 ?

loop_
_geom_hbond_atom_site_label_D
_geom_hbond_atom_site_label_H
_geom_hbond_atom_site_label_A
_geom_hbond_site_symmetry_A
_geom_hbond_distance_DH
_geom_hbond_distance_HA
_geom_hbond_distance_DA
_geom_hbond_angle_DHA
_geom_hbond_publ_flag
N1 H1B O2 2_655 0.8600 1.7900 2.640(4) 171.00 yes
O1W H1W O2 4_556 0.9400 2.1700 2.730(5) 117.00 yes
N2 H2A O3 2_655 0.8600 2.0400 2.896(4) 172.00 yes
N2 H2B O1 4_557 0.8600 1.9600 2.819(4) 173.00 yes
O1W H2W O1W 4_556 0.9400 2.0200 2.782(9) 137.00 yes
N3 H3B Br1 . 0.8600 2.8400 3.681(3) 168.00 yes
C3 H3A O1 . 0.9300 2.4400 3.351(4) 167.00 yes

loop_
_geom_torsion_atom_site_label_1
_geom_torsion_atom_site_label_2
_geom_torsion_atom_site_label_3
_geom_torsion_atom_site_label_4
_geom_torsion_site_symmetry_1
_geom_torsion_site_symmetry_2
_geom_torsion_site_symmetry_3
_geom_torsion_site_symmetry_4
_geom_torsion
_geom_torsion_publ_flag
C5 N1 C1 C2 . . . . 0.9(5) ?
N1 C1 C2 C3 . . . . 0.6(5) ?
N1 C1 C2 Br1 . . . . -178.3(2) ?
C1 C2 C3 C4 . . . . -0.7(5) ?
Br1 C2 C3 C4 . . . . 178.1(3) ?
C2 C3 C4 C5 . . . . -0.5(5) ?
C1 N1 C5 N2 . . . . 178.2(3) ?
C1 N1 C5 C4 . . . . -2.2(5) ?
C3 C4 C5 N2 . . . . -178.5(4) ?
C3 C4 C5 N1 . . . . 1.9(5) ?
C10 N3 C6 O1 . . . . -179.1(4) ?
C10 N3 C6 C7 . . . . -0.1(5) ?
O1 C6 C7 C8 . . . . 180.0(4) ?
N3 C6 C7 C8 . . . . 1.1(5) ?
C6 C7 C8 C9 . . . . -1.1(6) ?
C7 C8 C9 C10 . . . . 0.2(6) ?
C8 C9 C10 N3 . . . . 0.7(5) ?
C8 C9 C10 C11 . . . . -177.5(3) ?
C6 N3 C10 C9 . . . . -0.8(5) ?
C6 N3 C10 C11 . . . . 177.6(3) ?
C9 C10 C11 O3 . . . . -179.1(4) ?
N3 C10 C11 O3 . . . . 2.6(5) ?
C9 C10 C11 O2 . . . . 2.6(6) ?
N3 C10 C11 O2 . . . . -175.7(3) ?

loop_
_cod_related_entry_id
_cod_related_entry_database
_cod_related_entry_code
1 ChemSpider 30656263
